data_4335747
loop_
_publ_author_name
'B. Zhang'
'S. Z. Du'
'X. M. Lu'
'G. Wang'
'J. Fen'

_publ_section_title
;
 Mo- and W-Based Organic Nanostructures Prepared from Bulk Crystal
 Isomorphs Consisted of [(CH3CH2)3NH)]2[MO2(C14H6O4)2] (M = Mo, W)
;
_journal_name_full 'Inorganic Chemistry'
_journal_page_first 9470
_journal_page_last 9478
_journal_paper_doi 10.1021/ic401125e
_journal_volume 52
_journal_year 2013
_chemical_formula_sum 'C40 H44 Mo N2 O10'
_chemical_formula_weight 808.710
_space_group_IT_number 15
_symmetry_Int_Tables_number 15
_symmetry_space_group_name_Hall '-C 2yc'
_symmetry_space_group_name_H-M 'C 1 2/c 1'
_audit_creation_date 2011-11-09
_audit_creation_method SHELXL-97
_audit_update_record 2011-11-09
_cell_angle_alpha 90.000
_cell_angle_beta 92.028(1)
_cell_angle_gamma 90.000
_cell_formula_units_Z 4
_cell_length_a 26.990(3)
_cell_length_b 10.367(1)
_cell_length_c 13.2831(13)
_cell_measurement_temperature 298(2)
_cell_volume 3714.4(7)
_diffrn_ambient_temperature 298(2)
_diffrn_measured_fraction_theta_max 0.998
_diffrn_radiation_wavelength 0.71073
_refine_ls_R_factor_all 0.066
_cod_data_source_file ic401125e_si_001.cif
_cod_data_source_block 111019b
_cod_original_cell_volume 3714.4(6)
_cod_original_sg_symbol_Hall -C_2yc
_cod_database_code 4335747

loop_
_symmetry_equiv_pos_site_id
_symmetry_equiv_pos_as_xyz
1 x,y,z
2 -x,y,1/2-z
3 -x,-y,-z
4 x,-y,1/2+z
5 1/2+x,1/2+y,z
6 1/2-x,1/2+y,1/2-z
7 1/2-x,1/2-y,-z
8 1/2+x,1/2-y,1/2+z

loop_
_atom_site_aniso_label
_atom_site_aniso_U_11
_atom_site_aniso_U_22
_atom_site_aniso_U_33
_atom_site_aniso_U_12
_atom_site_aniso_U_13
_atom_site_aniso_U_23
Mo1 0.0337(3) 0.0547(3) 0.0470(3) 0.00000 -0.00490(18) 0.00000
N1 0.0454(17) 0.067(2) 0.0497(18) -0.0018(16) 0.0006(14) 0.0089(17)
O1 0.077(2) 0.078(2) 0.086(2) 0.0184(17) -0.0353(16) -0.0293(17)
O2 0.0674(19) 0.092(2) 0.098(2) 0.0347(18) -0.0093(17) 0.0037(19)
O3 0.0379(13) 0.0546(14) 0.0467(14) 0.0044(11) -0.0040(11) -0.0082(11)
O4 0.0382(13) 0.0611(15) 0.0464(14) 0.0042(12) -0.0049(11) -0.0074(12)
O5 0.0427(13) 0.0612(15) 0.0561(15) 0.0013(12) -0.0021(12) 0.0061(12)
C1 0.044(2) 0.056(2) 0.054(2) -0.0056(19) -0.0078(17) 0.0084(19)
C2 0.0364(19) 0.049(2) 0.046(2) -0.0035(17) -0.0021(16) 0.0053(17)
C3 0.0333(18) 0.044(2) 0.046(2) -0.0014(15) 0.0008(15) 0.0025(16)
C4 0.0348(19) 0.048(2) 0.049(2) -0.0040(17) 0.0005(16) 0.0004(17)
C5 0.049(2) 0.054(2) 0.051(2) 0.0027(19) -0.0019(18) -0.0055(18)
C6 0.048(2) 0.053(2) 0.061(3) 0.0113(18) 0.0087(19) 0.002(2)
C7 0.0363(19) 0.050(2) 0.059(2) 0.0006(17) 0.0028(17) 0.0076(19)
C8 0.040(2) 0.074(3) 0.068(3) 0.001(2) 0.0049(19) 0.014(2)
C9 0.038(2) 0.080(3) 0.054(2) -0.006(2) 0.0004(18) 0.023(2)
C10 0.047(2) 0.120(4) 0.063(3) 0.005(3) -0.007(2) 0.025(3)
C11 0.055(3) 0.144(5) 0.062(3) -0.001(3) -0.016(2) 0.026(3)
C12 0.062(3) 0.115(4) 0.059(3) -0.031(3) -0.016(2) 0.016(3)
C13 0.054(2) 0.083(3) 0.052(2) -0.021(2) -0.0084(19) 0.018(2)
C14 0.039(2) 0.068(2) 0.048(2) -0.013(2) -0.0047(16) 0.017(2)
C15 0.060(3) 0.110(3) 0.071(3) -0.021(3) 0.004(2) -0.003(3)
C16 0.054(3) 0.183(6) 0.094(4) 0.017(3) -0.013(3) 0.025(4)
C17 0.112(4) 0.079(3) 0.074(3) 0.023(3) 0.021(3) 0.021(3)
C18 0.083(4) 0.246(8) 0.125(5) 0.067(5) 0.014(4) 0.076(5)
C19 0.088(3) 0.061(3) 0.095(4) -0.016(2) 0.004(3) -0.008(3)
C20 0.137(5) 0.105(4) 0.098(4) -0.024(4) 0.025(4) -0.054(3)

loop_
_atom_site_label
_atom_site_type_symbol
_atom_site_fract_x
_atom_site_fract_y
_atom_site_fract_z
_atom_site_occupancy
_atom_site_symmetry_multiplicity
_atom_site_Wyckoff_symbol
_atom_site_calc_flag
_atom_site_thermal_displace_type
_atom_site_U_iso_or_equiv
Mo1 Mo 0.5000 0.8012(0) 0.2500 1.000 4 e d Uani 0.04531(18)
N1 N 0.5719(1) 0.2046(3) 0.4880(2) 1.000 8 f d Uani 0.0542(8)
H1 H 0.5550 0.1868 0.5444 1.000 8 f calc Uiso 0.06500
O1 O 0.6184(1) 0.8176(3) 0.5158(2) 1.000 8 f d Uani 0.0814(9)
O2 O 0.7243(1) 0.3950(3) 0.4250(2) 1.000 8 f d Uani 0.0861(9)
O3 O 0.5555(1) 0.7696(2) 0.3517(2) 1.000 8 f d Uani 0.0465(6)
O4 O 0.5406(1) 0.6440(2) 0.1898(2) 1.000 8 f d Uani 0.0487(6)
O5 O 0.5253(1) 0.9028(2) 0.1636(2) 1.000 8 f d Uani 0.0534(6)
C1 C 0.6427(1) 0.7247(4) 0.4904(3) 1.000 8 f d Uani 0.0514(9)
C2 C 0.6289(1) 0.6447(3) 0.4010(3) 1.000 8 f d Uani 0.0439(8)
C3 C 0.5880(1) 0.6736(3) 0.3369(2) 1.000 8 f d Uani 0.0409(8)
C4 C 0.5783(1) 0.6027(3) 0.2473(3) 1.000 8 f d Uani 0.0440(8)
C5 C 0.6085(1) 0.4980(3) 0.2236(3) 1.000 8 f d Uani 0.0515(9)
H5 H 0.6024 0.4501 0.1653 1.000 8 f calc Uiso 0.06200
C6 C 0.6480(1) 0.4673(3) 0.2892(3) 1.000 8 f d Uani 0.0538(9)
H6 H 0.6680 0.3974 0.2741 1.000 8 f calc Uiso 0.06500
C7 C 0.6586(1) 0.5369(3) 0.3762(3) 1.000 8 f d Uani 0.0484(9)
C8 C 0.7009(1) 0.4945(4) 0.4421(3) 1.000 8 f d Uani 0.0609(11)
C9 C 0.7150(1) 0.5778(4) 0.5298(3) 1.000 8 f d Uani 0.0574(10)
C10 C 0.7564(1) 0.5432(5) 0.5908(3) 1.000 8 f d Uani 0.0771(13)
H10 H 0.7736 0.4675 0.5783 1.000 8 f calc Uiso 0.09300
C11 C 0.7712(2) 0.6231(6) 0.6697(3) 1.000 8 f d Uani 0.0875(15)
H11 H 0.7984 0.6003 0.7107 1.000 8 f calc Uiso 0.10500
C12 C 0.7461(2) 0.7361(5) 0.6885(3) 1.000 8 f d Uani 0.0793(14)
H12 H 0.7570 0.7900 0.7407 1.000 8 f calc Uiso 0.09500
C13 C 0.7048(1) 0.7689(4) 0.6298(3) 1.000 8 f d Uani 0.0632(11)
H13 H 0.6876 0.8444 0.6431 1.000 8 f calc Uiso 0.07600
C14 C 0.6888(1) 0.6893(4) 0.5507(3) 1.000 8 f d Uani 0.0520(9)
C15 C 0.6237(2) 0.2401(5) 0.5233(3) 1.000 8 f d Uani 0.0803(13)
H15A H 0.6441 0.2470 0.4648 1.000 8 f calc Uiso 0.09600
H15B H 0.6227 0.3246 0.5545 1.000 8 f calc Uiso 0.09600
C16 C 0.6471(2) 0.1519(6) 0.5932(4) 1.000 8 f d Uani 0.1109(19)
H16A H 0.6272 0.1431 0.6512 1.000 8 f calc Uiso 0.16600
H16B H 0.6793 0.1844 0.6137 1.000 8 f calc Uiso 0.16600
H16C H 0.6507 0.0693 0.5616 1.000 8 f calc Uiso 0.16600
C17 C 0.5483(2) 0.3232(4) 0.4422(4) 1.000 8 f d Uani 0.0881(15)
H17A H 0.5522 0.3937 0.4898 1.000 8 f calc Uiso 0.10600
H17B H 0.5661 0.3462 0.3826 1.000 8 f calc Uiso 0.10600
C18 C 0.4956(2) 0.3100(7) 0.4140(5) 1.000 8 f d Uani 0.151(3)
H18A H 0.4917 0.2502 0.3591 1.000 8 f calc Uiso 0.22600
H18B H 0.4825 0.3925 0.3938 1.000 8 f calc Uiso 0.22600
H18C H 0.4780 0.2787 0.4707 1.000 8 f calc Uiso 0.22600
C19 C 0.5685(2) 0.0874(4) 0.4243(3) 1.000 8 f d Uani 0.0813(13)
H19A H 0.5338 0.0697 0.4078 1.000 8 f calc Uiso 0.09800
H19B H 0.5817 0.0146 0.4624 1.000 8 f calc Uiso 0.09800
C20 C 0.5964(2) 0.0998(5) 0.3266(4) 1.000 8 f d Uani 0.1128(19)
H20A H 0.5823 0.1688 0.2867 1.000 8 f calc Uiso 0.16900
H20B H 0.5937 0.0205 0.2895 1.000 8 f calc Uiso 0.16900
H20C H 0.6307 0.1179 0.3422 1.000 8 f calc Uiso 0.16900

loop_
_atom_type_symbol
_atom_type_radius_bond
Mo 1.200
N 1.200
H 1.200
O 1.200
C 1.200

loop_
_geom_angle_atom_site_label_1
_geom_angle_atom_site_label_2
_geom_angle_atom_site_label_3
_geom_angle_site_symmetry_1
_geom_angle_site_symmetry_3
_geom_angle
_geom_angle_publ_flag
O5 Mo1 O5 2_655 . 104.33(15) no
O5 Mo1 O3 2_655 . 87.42(10) no
O5 Mo1 O3 . . 104.18(10) no
O5 Mo1 O3 2_655 2_655 104.18(10) no
O5 Mo1 O3 . 2_655 87.42(10) no
O3 Mo1 O3 . 2_655 161.24(13) no
O5 Mo1 O4 2_655 . 160.08(10) no
O5 Mo1 O4 . . 89.77(10) no
O3 Mo1 O4 . . 75.34(9) no
O3 Mo1 O4 2_655 . 90.25(9) no
O5 Mo1 O4 2_655 2_655 89.77(10) no
O5 Mo1 O4 . 2_655 160.08(10) no
O3 Mo1 O4 . 2_655 90.25(9) no
O3 Mo1 O4 2_655 2_655 75.34(9) no
O4 Mo1 O4 . 2_655 80.54(12) no
C19 N1 C17 . . 115.0(3) no
C19 N1 C15 . . 114.7(3) no
C17 N1 C15 . . 107.5(3) no
C19 N1 H1 . . 106.30 no
C17 N1 H1 . . 106.30 no
C15 N1 H1 . . 106.30 no
C3 O3 Mo1 . . 119.73(19) no
C4 O4 Mo1 . . 115.2(2) no
O1 C1 C2 . . 122.8(3) no
O1 C1 C14 . . 119.2(3) no
C2 C1 C14 . . 117.9(3) no
C3 C2 C7 . . 117.8(3) no
C3 C2 C1 . . 122.3(3) no
C7 C2 C1 . . 119.9(3) no
O3 C3 C2 . . 124.9(3) no
O3 C3 C4 . . 113.9(3) no
C2 C3 C4 . . 121.2(3) no
O4 C4 C5 . . 124.4(3) no
O4 C4 C3 . . 115.7(3) no
C5 C4 C3 . . 120.0(3) no
C6 C5 C4 . . 118.4(3) no
C6 C5 H5 . . 120.80 no
C4 C5 H5 . . 120.80 no
C7 C6 C5 . . 122.5(3) no
C7 C6 H6 . . 118.80 no
C5 C6 H6 . . 118.80 no
C6 C7 C2 . . 120.1(3) no
C6 C7 C8 . . 118.2(3) no
C2 C7 C8 . . 121.7(3) no
O2 C8 C7 . . 121.9(4) no
O2 C8 C9 . . 120.6(4) no
C7 C8 C9 . . 117.5(4) no
C14 C9 C10 . . 119.9(4) no
C14 C9 C8 . . 121.3(3) no
C10 C9 C8 . . 118.7(4) no
C11 C10 C9 . . 119.1(5) no
C11 C10 H10 . . 120.50 no
C9 C10 H10 . . 120.50 no
C12 C11 C10 . . 121.0(4) no
C12 C11 H11 . . 119.50 no
C10 C11 H11 . . 119.50 no
C13 C12 C11 . . 119.9(4) no
C13 C12 H12 . . 120.00 no
C11 C12 H12 . . 120.00 no
C12 C13 C14 . . 120.2(4) no
C12 C13 H13 . . 119.90 no
C14 C13 H13 . . 119.90 no
C9 C14 C13 . . 119.8(3) no
C9 C14 C1 . . 121.1(3) no
C13 C14 C1 . . 119.1(4) no
C16 C15 N1 . . 115.4(4) no
C16 C15 H15A . . 108.40 no
N1 C15 H15A . . 108.40 no
C16 C15 H15B . . 108.40 no
N1 C15 H15B . . 108.40 no
H15A C15 H15B . . 107.50 no
C15 C16 H16A . . 109.50 no
C15 C16 H16B . . 109.50 no
H16A C16 H16B . . 109.50 no
C15 C16 H16C . . 109.50 no
H16A C16 H16C . . 109.50 no
H16B C16 H16C . . 109.50 no
C18 C17 N1 . . 114.9(4) no
C18 C17 H17A . . 108.50 no
N1 C17 H17A . . 108.50 no
C18 C17 H17B . . 108.50 no
N1 C17 H17B . . 108.50 no
H17A C17 H17B . . 107.50 no
C17 C18 H18A . . 109.50 no
C17 C18 H18B . . 109.50 no
H18A C18 H18B . . 109.50 no
C17 C18 H18C . . 109.50 no
H18A C18 H18C . . 109.50 no
H18B C18 H18C . . 109.50 no
N1 C19 C20 . . 113.1(3) no
N1 C19 H19A . . 109.00 no
C20 C19 H19A . . 109.00 no
N1 C19 H19B . . 109.00 no
C20 C19 H19B . . 109.00 no
H19A C19 H19B . . 107.80 no
C19 C20 H20A . . 109.50 no
C19 C20 H20B . . 109.50 no
H20A C20 H20B . . 109.50 no
C19 C20 H20C . . 109.50 no
H20A C20 H20C . . 109.50 no
H20B C20 H20C . . 109.50 no

loop_
_geom_bond_atom_site_label_1
_geom_bond_atom_site_label_2
_geom_bond_site_symmetry_2
_geom_bond_distance
_geom_bond_publ_flag
Mo1 O5 2_655 1.718(2) no
Mo1 O5 . 1.718(2) no
Mo1 O3 . 2.008(2) no
Mo1 O3 2_655 2.008(2) no
Mo1 O4 . 2.135(2) no
Mo1 O4 2_655 2.135(2) no
N1 C19 . 1.482(5) no
N1 C17 . 1.503(5) no
N1 C15 . 1.504(5) no
N1 H1 . 0.9100 no
O1 C1 . 1.218(4) no
O2 C8 . 1.236(4) no
O3 C3 . 1.346(4) no
O4 C4 . 1.321(4) no
C1 C2 . 1.485(5) no
C1 C14 . 1.502(5) no
C2 C3 . 1.404(4) no
C2 C7 . 1.420(4) no
C3 C4 . 1.415(4) no
C4 C5 . 1.401(4) no
C5 C6 . 1.388(5) no
C5 H5 . 0.9300 no
C6 C7 . 1.383(5) no
C6 H6 . 0.9300 no
C7 C8 . 1.479(5) no
C8 C9 . 1.490(5) no
C9 C14 . 1.388(5) no
C9 C10 . 1.402(5) no
C10 C11 . 1.384(6) no
C10 H10 . 0.9300 no
C11 C12 . 1.380(6) no
C11 H11 . 0.9300 no
C12 C13 . 1.379(5) no
C12 H12 . 0.9300 no
C13 C14 . 1.393(5) no
C13 H13 . 0.9300 no
C15 C16 . 1.435(6) no
C15 H15A . 0.9700 no
C15 H15B . 0.9700 no
C16 H16A . 0.9600 no
C16 H16B . 0.9600 no
C16 H16C . 0.9600 no
C17 C18 . 1.466(7) no
C17 H17A . 0.9700 no
C17 H17B . 0.9700 no
C18 H18A . 0.9600 no
C18 H18B . 0.9600 no
C18 H18C . 0.9600 no
C19 C20 . 1.530(6) no
C19 H19A . 0.9700 no
C19 H19B . 0.9700 no
C20 H20A . 0.9600 no
C20 H20B . 0.9600 no
C20 H20C . 0.9600 no

loop_
_geom_torsion_atom_site_label_1
_geom_torsion_atom_site_label_2
_geom_torsion_atom_site_label_3
_geom_torsion_atom_site_label_4
_geom_torsion_site_symmetry_1
_geom_torsion
_geom_torsion_publ_flag
O5 Mo1 O3 C3 2_655 168.8(2) no
O5 Mo1 O3 C3 . -87.1(2) no
O3 Mo1 O3 C3 2_655 39.7(2) no
O4 Mo1 O3 C3 . -1.1(2) no
O4 Mo1 O3 C3 2_655 79.0(2) no
O5 Mo1 O4 C4 2_655 -28.2(4) no
O5 Mo1 O4 C4 . 107.4(2) no
O3 Mo1 O4 C4 . 2.7(2) no
O3 Mo1 O4 C4 2_655 -165.1(2) no
O4 Mo1 O4 C4 2_655 -90.1(2) no
O1 C1 C2 C3 . 2.5(5) no
C14 C1 C2 C3 . -176.7(3) no
O1 C1 C2 C7 . -179.5(3) no
C14 C1 C2 C7 . 1.4(5) no
Mo1 O3 C3 C2 . 178.1(2) no
Mo1 O3 C3 C4 . -0.5(3) no
C7 C2 C3 O3 . 177.8(3) no
C1 C2 C3 O3 . -4.1(5) no
C7 C2 C3 C4 . -3.8(5) no
C1 C2 C3 C4 . 174.3(3) no
Mo1 O4 C4 C5 . 177.6(2) no
Mo1 O4 C4 C3 . -3.8(4) no
O3 C3 C4 O4 . 2.9(4) no
C2 C3 C4 O4 . -175.7(3) no
O3 C3 C4 C5 . -178.5(3) no
C2 C3 C4 C5 . 2.9(5) no
O4 C4 C5 C6 . 177.9(3) no
C3 C4 C5 C6 . -0.7(5) no
C4 C5 C6 C7 . -0.6(5) no
C5 C6 C7 C2 . -0.3(5) no
C5 C6 C7 C8 . 178.7(3) no
C3 C2 C7 C6 . 2.5(5) no
C1 C2 C7 C6 . -175.7(3) no
C3 C2 C7 C8 . -176.5(3) no
C1 C2 C7 C8 . 5.3(5) no
C6 C7 C8 O2 . -4.9(5) no
C2 C7 C8 O2 . 174.1(3) no
C6 C7 C8 C9 . 174.0(3) no
C2 C7 C8 C9 . -7.0(5) no
O2 C8 C9 C14 . -179.3(3) no
C7 C8 C9 C14 . 1.7(5) no
O2 C8 C9 C10 . 1.9(5) no
C7 C8 C9 C10 . -177.0(3) no
C14 C9 C10 C11 . -1.6(6) no
C8 C9 C10 C11 . 177.1(3) no
C9 C10 C11 C12 . -0.5(6) no
C10 C11 C12 C13 . 1.8(7) no
C11 C12 C13 C14 . -0.9(6) no
C10 C9 C14 C13 . 2.4(5) no
C8 C9 C14 C13 . -176.3(3) no
C10 C9 C14 C1 . -176.4(3) no
C8 C9 C14 C1 . 4.9(5) no
C12 C13 C14 C9 . -1.2(5) no
C12 C13 C14 C1 . 177.7(3) no
O1 C1 C14 C9 . 174.2(3) no
C2 C1 C14 C9 . -6.5(5) no
O1 C1 C14 C13 . -4.6(5) no
C2 C1 C14 C13 . 174.6(3) no
C19 N1 C15 C16 . -67.5(5) no
C17 N1 C15 C16 . 163.3(4) no
C19 N1 C17 C18 . 57.6(5) no
C15 N1 C17 C18 . -173.3(4) no
C17 N1 C19 C20 . 64.1(5) no
C15 N1 C19 C20 . -61.3(5) no
